data_7115681
loop_
_publ_author_name
'S. Muromachi'
'K. A. Udachin'
'K. Shin'
'S. Alavi'
'I. L. Moudrakovski'
'R. Ohmura'
'J. A. Ripmeester'

_publ_section_title
;
 Guest-induced symmetry lowering of an ionic clathrate material for carbon
 capture
;
_journal_name_full Chem.Commun.
_journal_page_first 11476
_journal_paper_doi 10.1039/C4cc02111H
_journal_volume 50
_journal_year 2014
_chemical_formula_sum 'C17.85 H111 Br N O41.69'
_chemical_formula_weight 1087.28
_chemical_name_systematic
; 
 ? 
;
_space_group_IT_number 74
_symmetry_cell_setting orthorhombic
_symmetry_space_group_name_Hall '-I 2b 2'
_symmetry_space_group_name_H-M 'I m m a'
_atom_sites_solution_hydrogens geom
_atom_sites_solution_primary direct
_atom_sites_solution_secondary difmap
_audit_creation_method SHELXL-97
_cell_angle_alpha 90.00
_cell_angle_beta 90.00
_cell_angle_gamma 90.00
_cell_formula_units_Z 4
_cell_length_a 21.0197(7)
_cell_length_b 25.2728(8)
_cell_length_c 12.0096(4)
_cell_measurement_temperature 100.0(1)
_cell_volume 6379.8(4)
_computing_cell_refinement 'SAINT (Bruker, 2006)'
_computing_data_collection 'APEX2 (Bruker, 2006)'
_computing_data_reduction 'SAINT (Bruker, 2006)'
_computing_molecular_graphics 'ATOMS V.5.0'
_computing_publication_material 'SHELXL-97 (Sheldrick, 1997)'
_computing_structure_refinement 'SHELXL-97 (Sheldrick, 1997)'
_computing_structure_solution 'SHELXS-97 (Sheldrick, 1990)'
_diffrn_ambient_temperature 100.0(1)
_diffrn_measured_fraction_theta_full 0.990
_diffrn_measured_fraction_theta_max 0.990
_diffrn_measurement_device_type 'Bruker Kappa APEXII CCD'
_diffrn_measurement_method ' \f & \w scans'
_diffrn_radiation_monochromator graphite
_diffrn_radiation_source 'fine-focus sealed tube'
_diffrn_radiation_type MoK\a
_diffrn_radiation_wavelength 0.71070
_diffrn_reflns_av_R_equivalents 0.0363
_diffrn_reflns_av_sigmaI/netI 0.0167
_diffrn_reflns_limit_h_max 35
_diffrn_reflns_limit_h_min -35
_diffrn_reflns_limit_k_max 42
_diffrn_reflns_limit_k_min -35
_diffrn_reflns_limit_l_max 19
_diffrn_reflns_limit_l_min -20
_diffrn_reflns_number 87521
_diffrn_reflns_theta_full 36.38
_diffrn_reflns_theta_max 36.38
_diffrn_reflns_theta_min 2.52
_diffrn_standards_number 0
_exptl_absorpt_coefficient_mu 0.730
_exptl_absorpt_correction_T_max 0.8677
_exptl_absorpt_correction_T_min 0.6684
_exptl_absorpt_correction_type multi-scan
_exptl_absorpt_process_details SADABS
_exptl_crystal_colour colorless
_exptl_crystal_density_diffrn 1.132
_exptl_crystal_density_method 'not measured'
_exptl_crystal_description block
_exptl_crystal_F_000 2375
_exptl_crystal_size_max 0.60
_exptl_crystal_size_mid 0.40
_exptl_crystal_size_min 0.20
_refine_diff_density_max 0.947
_refine_diff_density_min -0.482
_refine_diff_density_rms 0.041
_refine_ls_extinction_method none
_refine_ls_goodness_of_fit_ref 1.048
_refine_ls_hydrogen_treatment mixed
_refine_ls_matrix_type full
_refine_ls_number_parameters 453
_refine_ls_number_reflns 8002
_refine_ls_number_restraints 47
_refine_ls_restrained_S_all 1.055
_refine_ls_R_factor_all 0.0412
_refine_ls_R_factor_gt 0.0266
_refine_ls_shift/su_max 0.018
_refine_ls_shift/su_mean 0.003
_refine_ls_structure_factor_coef Fsqd
_refine_ls_weighting_details 'calc w=1/[\s^2^(Fo^2^)+(0.0287P)^2^+1.2601P] where P=(Fo^2^+2Fc^2^)/3'
_refine_ls_weighting_scheme calc
_refine_ls_wR_factor_gt 0.0589
_refine_ls_wR_factor_ref 0.0651
_reflns_number_gt 6444
_reflns_number_total 8002
_reflns_threshold_expression >2sigma(I)
_cod_data_source_file c4cc02111h2.cif
_cod_data_source_block ss03
_cod_original_sg_symbol_H-M Imma
_cod_database_code 7115681

loop_
_symmetry_equiv_pos_as_xyz
'x, y, z'
'-x, -y+1/2, z'
'-x, y+1/2, -z'
'x, -y, -z'
'x+1/2, y+1/2, z+1/2'
'-x+1/2, -y+1, z+1/2'
'-x+1/2, y+1, -z+1/2'
'x+1/2, -y+1/2, -z+1/2'
'-x, -y, -z'
'x, y-1/2, -z'
'x, -y-1/2, z'
'-x, y, z'
'-x+1/2, -y+1/2, -z+1/2'
'x+1/2, y, -z+1/2'
'x+1/2, -y, z+1/2'
'-x+1/2, y+1/2, z+1/2'

loop_
_atom_site_label
_atom_site_type_symbol
_atom_site_fract_x
_atom_site_fract_y
_atom_site_fract_z
_atom_site_U_iso_or_equiv
_atom_site_adp_type
_atom_site_occupancy
_atom_site_symmetry_multiplicity
_atom_site_calc_flag
_atom_site_refinement_flags
_atom_site_disorder_assembly
_atom_site_disorder_group
Br1 Br 0.5000 0.2500 0.219961(2) 0.02751(0) Uani 1 4 d S . .
O1 O 0.352926(4) 0.2500 0.124160(8) 0.02614(2) Uani 1 2 d SD . .
H11 H 0.38855(7) 0.2500 0.13010(13) 0.021 Uiso 1 2 d S . .
H12 H 0.33968(12) 0.27793(10) 0.1471(2) 0.0379(7) Uiso 0.50 1 d P . .
H13 H 0.353(4) 0.2500 0.0422(2) 1.14(5) Uiso 0.50 2 d SPD . .
O2 O 0.327704(5) 0.7500 0.105017(8) 0.02969(2) Uani 1 2 d S . .
H21 H 0.33283(15) 0.7500 0.0404(3) 0.021 Uiso 0.50 2 d SP . .
H22 H 0.31986(11) 0.72484(8) 0.12510(18) 0.0218(5) Uiso 0.50 1 d P . .
O3 O 0.0000 0.611014(4) 0.083189(8) 0.02728(2) Uani 1 2 d S . .
H31 H 0.0000 0.62240(10) 0.0224(2) 0.0007(5) Uiso 0.50 2 d SP . .
H32 H 0.02793(9) 0.60803(9) 0.10628(18) 0.0191(5) Uiso 0.50 1 d P . .
O4 O 0.306689(3) 0.348039(3) 0.190537(5) 0.02503(1) Uani 1 1 d . . .
H41 H 0.27312(11) 0.34687(10) 0.22458(18) 0.0249(6) Uiso 0.50 1 d P . .
H42 H 0.31944(11) 0.32016(10) 0.1748(2) 0.0283(6) Uiso 0.50 1 d P . .
H43 H 0.32934(12) 0.36359(11) 0.22488(19) 0.0286(6) Uiso 0.50 1 d P . .
H44 H 0.29990(12) 0.36358(11) 0.1394(2) 0.0329(6) Uiso 0.50 1 d P . .
O5 O 0.109066(3) 0.411537(3) 0.192378(5) 0.02706(2) Uani 1 1 d . . .
H51 H 0.40093(13) 0.43561(11) 0.2767(2) 0.0346(7) Uiso 0.50 1 d P . .
H52 H 0.12627(11) 0.57965(10) -0.1375(2) 0.0264(6) Uiso 0.50 1 d P . .
H53 H 0.07656(12) 0.39634(11) 0.1762(2) 0.0342(6) Uiso 0.50 1 d P . .
H54 H 0.13482(13) 0.39372(11) 0.2265(2) 0.0363(7) Uiso 0.50 1 d P . .
O6 O 0.0000 0.358641(4) 0.135053(8) 0.02926(2) Uani 1 2 d S . .
H61 H 0.02998(12) 0.36996(12) 0.1517(2) 0.0453(8) Uiso 0.50 1 d P . .
H62 H 0.0000 0.32837(10) 0.1661(2) 0.0012(5) Uiso 0.50 2 d SP . .
H63 H 0.0000 0.3703 0.0846 0.558(17) Uiso 0.50 2 d SP . .
O7 O 0.293444(3) 0.408961(3) 0.001173(5) 0.02688(2) Uani 1 1 d . . .
H71 H 0.29710(13) 0.39325(12) -0.0554(2) 0.0424(7) Uiso 0.50 1 d P . .
H72 H 0.31416(12) 0.43113(12) 0.0021(2) 0.0351(7) Uiso 0.50 1 d P . .
H73 H 0.29766(11) 0.39220(10) 0.0553(2) 0.0303(6) Uiso 0.50 1 d P . .
H74 H 0.25734(12) 0.42067(11) 0.00280(18) 0.0300(6) Uiso 0.50 1 d P . .
O8 O 0.367394(5) 0.5000 0.0000 0.02735(2) Uani 1 2 d S . .
H81 H 0.34543(12) 0.52520(11) -0.0018(2) 0.0373(7) Uiso 0.50 1 d P . .
H82 H 0.38995(12) 0.50033(10) 0.0535(2) 0.0314(6) Uiso 0.50 1 d P . .
O9 O 0.433460(3) 0.501804(3) 0.196567(6) 0.02590(1) Uani 1 1 d . . .
H91 H 0.42136(11) 0.47607(10) 0.22794(18) 0.0230(5) Uiso 0.50 1 d P . .
H92 H 0.42092(12) 0.52558(11) 0.2269(2) 0.0317(6) Uiso 0.50 1 d P . .
H93 H 0.41515(13) 0.50169(11) 0.1340(2) 0.0377(7) Uiso 0.50 1 d P . .
H94 H 0.46885(12) 0.50238(11) 0.1972(2) 0.0319(7) Uiso 0.50 1 d P . .
O10 O 0.111415(3) 0.588230(3) 0.186697(5) 0.02659(1) Uani 1 1 d . . .
H101 H 0.10003(12) 0.56503(11) 0.2217(2) 0.0325(7) Uiso 0.50 1 d P . .
H102 H 0.13192(11) 0.57785(10) 0.1335(2) 0.0268(6) Uiso 0.50 1 d P . .
H103 H 0.13544(12) 0.60497(11) 0.21953(19) 0.0289(6) Uiso 0.50 1 d P . .
H104 H 0.07641(13) 0.59621(12) 0.1580(2) 0.0434(7) Uiso 0.50 1 d P . .
O11 O 0.171389(3) 0.554310(3) -0.003104(5) 0.02733(2) Uani 1 1 d . . .
H111 H 0.15340(11) 0.56318(10) -0.0520(2) 0.0290(6) Uiso 0.50 1 d P . .
H112 H 0.15378(12) 0.56257(11) 0.0504(2) 0.0344(6) Uiso 0.50 1 d P . .
H113 H 0.20779(12) 0.43446(11) 0.00334(19) 0.0277(6) Uiso 0.50 1 d P . .
H114 H 0.16937(12) 0.52236(10) -0.0020(2) 0.0334(7) Uiso 0.50 1 d P . .
O12 O 0.306216(3) 0.650257(3) 0.190530(5) 0.02539(1) Uani 1 1 d . . .
H121 H 0.16811(12) 0.63595(11) 0.27648(19) 0.0287(6) Uiso 0.50 1 d P . .
H122 H 0.27498(11) 0.65104(10) 0.22456(19) 0.0270(6) Uiso 0.50 1 d P . .
H123 H 0.31188(13) 0.67833(11) 0.1691(2) 0.0362(7) Uiso 0.50 1 d P . .
H124 H 0.30105(11) 0.63395(10) 0.1359(2) 0.0283(6) Uiso 0.50 1 d P . .
N1 N 0.49795(2) 0.75089(3) 0.256439(10) 0.01513(3) Uani 1 4 d SD A -1
C1A C 0.472919(16) 0.706630(12) 0.18127(3) 0.02116(6) Uani 0.25 1 d PD A -1
H1A2 H 0.4568 0.6782 0.2305 0.025 Uiso 0.25 1 calc PR A -1
H1A1 H 0.4357 0.7209 0.1406 0.025 Uiso 0.25 1 calc PR A -1
C2A C 0.514474(13) 0.681711(15) 0.09899(3) 0.02864(8) Uani 0.25 1 d PD A -1
H2A2 H 0.5527 0.6679 0.1374 0.034 Uiso 0.25 1 calc PR A -1
H2A1 H 0.5287 0.7089 0.0452 0.034 Uiso 0.25 1 calc PR A -1
C3A C 0.48385(2) 0.637675(19) 0.03669(4) 0.04825(16) Uani 0.25 1 d PD A -1
H3A2 H 0.4705 0.6104 0.0911 0.058 Uiso 0.25 1 calc PR A -1
H3A1 H 0.4448 0.6516 0.0009 0.058 Uiso 0.25 1 calc PR A -1
C4A C 0.52242(2) 0.611832(18) -0.04906(4) 0.04014(11) Uani 0.25 1 d PD A -1
H4A1 H 0.5421 0.6388 -0.0966 0.060 Uiso 0.25 1 calc PR A -1
H4A2 H 0.4953 0.5889 -0.0945 0.060 Uiso 0.25 1 calc PR A -1
H4A3 H 0.5557 0.5906 -0.0135 0.060 Uiso 0.25 1 calc PR A -1
C1B C 0.445419(12) 0.774334(10) 0.32583(2) 0.01368(5) Uani 0.25 1 d PD A -1
H1B2 H 0.4109 0.7860 0.2753 0.016 Uiso 0.25 1 calc PR A -1
H1B1 H 0.4621 0.8062 0.3639 0.016 Uiso 0.25 1 calc PR A -1
C2B C 0.417024(18) 0.737938(13) 0.41278(3) 0.03303(10) Uani 0.25 1 d PD A -1
H2B2 H 0.4004 0.7056 0.3763 0.040 Uiso 0.25 1 calc PR A -1
H2B1 H 0.4504 0.7272 0.4663 0.040 Uiso 0.25 1 calc PR A -1
C3B C 0.364112(14) 0.765358(14) 0.47389(2) 0.02704(7) Uani 0.25 1 d PD A -1
H3B2 H 0.3319 0.7781 0.4200 0.032 Uiso 0.25 1 calc PR A -1
H3B1 H 0.3812 0.7964 0.5144 0.032 Uiso 0.25 1 calc PR A -1
C4B C 0.332333(18) 0.726274(19) 0.55834(3) 0.04058(10) Uani 0.25 1 d PD A -1
H4B1 H 0.3136 0.6965 0.5177 0.061 Uiso 0.25 1 calc PR A -1
H4B2 H 0.2990 0.7448 0.5999 0.061 Uiso 0.25 1 calc PR A -1
H4B3 H 0.3646 0.7130 0.6103 0.061 Uiso 0.25 1 calc PR A -1
C1C C 0.526961(11) 0.795057(11) 0.18919(2) 0.01412(5) Uani 0.25 1 d PD A -1
H1C2 H 0.5661 0.7819 0.1526 0.017 Uiso 0.25 1 calc PR A -1
H1C1 H 0.5394 0.8241 0.2401 0.017 Uiso 0.25 1 calc PR A -1
C2C C 0.481043(12) 0.817478(10) 0.09837(2) 0.01410(5) Uani 0.25 1 d PD A -1
H2C2 H 0.4666 0.7889 0.0481 0.017 Uiso 0.25 1 calc PR A -1
H2C1 H 0.4433 0.8339 0.1335 0.017 Uiso 0.25 1 calc PR A -1
C3C C 0.519717(13) 0.859323(12) 0.03296(2) 0.01854(6) Uani 0.25 1 d PD A -1
H3C2 H 0.5373 0.8859 0.0852 0.022 Uiso 0.25 1 calc PR A -1
H3C1 H 0.5557 0.8420 -0.0058 0.022 Uiso 0.25 1 calc PR A -1
C4C C 0.476401(19) 0.886811(15) -0.05266(3) 0.03224(8) Uani 0.25 1 d PD A -1
H4C1 H 0.4654 0.8618 -0.1120 0.048 Uiso 0.25 1 calc PR A -1
H4C2 H 0.4987 0.9172 -0.0847 0.048 Uiso 0.50 2 calc SPR A -1
H4C3 H 0.4374 0.8989 -0.0158 0.048 Uiso 0.25 1 calc PR A -1
C1D C 0.552363(14) 0.730080(12) 0.32930(3) 0.02141(6) Uani 0.25 1 d PD A -1
H1D2 H 0.5364 0.6987 0.3698 0.026 Uiso 0.25 1 calc PR A -1
H1D1 H 0.5866 0.7177 0.2790 0.026 Uiso 0.25 1 calc PR A -1
C2D C 0.581936(12) 0.766397(11) 0.41321(2) 0.01553(5) Uani 0.25 1 d PD A -1
H2D2 H 0.5493 0.7777 0.4678 0.019 Uiso 0.25 1 calc PR A -1
H2D1 H 0.5983 0.7984 0.3752 0.019 Uiso 0.25 1 calc PR A -1
C3D C 0.63615(2) 0.738765(14) 0.47367(4) 0.03905(12) Uani 0.25 1 d PD A -1
H3D2 H 0.6195 0.7055 0.5060 0.047 Uiso 0.25 1 calc PR A -1
H3D1 H 0.6688 0.7290 0.4180 0.047 Uiso 0.25 1 calc PR A -1
C4D C 0.66753(2) 0.76922(2) 0.56354(4) 0.04692(13) Uani 0.25 1 d PD A -1
H4D1 H 0.6865 0.8014 0.5323 0.070 Uiso 0.25 1 calc PR A -1
H4D2 H 0.7009 0.7475 0.5978 0.070 Uiso 0.25 1 calc PR A -1
H4D3 H 0.6360 0.7789 0.6200 0.070 Uiso 0.25 1 calc PR A -1
C1N C 0.2500 0.49816(3) 0.2500 0.03064(6) Uani 0.1398(2) 2 d SPD B 2
O1N O 0.2500 0.45256(3) 0.2500 0.0617(2) Uani 0.1398(2) 2 d SPD B 2
O2N O 0.2500 0.54387(3) 0.2500 0.0616(2) Uani 0.1398(2) 2 d SPD B 2
C1O C 0.2500 0.49948(3) 0.2500 0.03064(6) Uani 0.1387(3) 2 d SPGD . 3
O1O O 0.28778(5) 0.47982(6) 0.19448(10) 0.0617(2) Uani 0.0694(2) 1 d PGD . 3
O2O O 0.21237(5) 0.51921(6) 0.30790(10) 0.0616(2) Uani 0.0694(2) 1 d PGD . 3
C1P C 0.2500 0.49811(2) 0.2500 0.03064(6) Uani 0.2117(3) 2 d SPG . 4
O1P O 0.22731(4) 0.45915(3) 0.28060(9) 0.0617(2) Uani 0.1058(2) 1 d PG . 4
O2P O 0.27177(4) 0.53698(3) 0.21530(8) 0.0616(2) Uani 0.1058(2) 1 d PG . 4
C1K C 0.0000 0.5000 0.0000 0.02607(5) Uani 0.1060(3) 4 d SPD . 5
O1K O 0.05490(4) 0.5000 0.0000 0.03212(14) Uani 0.0530(1) 2 d SPD . 5
O2K O -0.05464(4) 0.5000 0.0000 0.02758(13) Uani 0.0530(1) 2 d SPD . 5
C1L C 0.0000 0.5000 0.0000 0.02607(5) Uani 0.3564(3) 4 d SPG . 6
O1L O 0.047449(12) 0.49097(2) 0.04899(3) 0.03212(14) Uani 0.0891(1) 1 d PG . 6
O2L O -0.039746(15) 0.51129(2) -0.06071(3) 0.02758(13) Uani 0.0891(1) 1 d PG . 6
C1M C 0.0000 0.5000 0.0000 0.02607(5) Uani 0.4056(3) 4 d SPGD . 7
O1M O 0.014850(18) 0.484425(14) 0.086814(12) 0.03212(14) Uani 0.1014(1) 1 d PGD . 7
O2M O -0.014851(18) 0.515596(14) -0.086815(12) 0.02758(13) Uani 0.1014(1) 1 d PGD . 7

loop_
_atom_site_aniso_label
_atom_site_aniso_U_11
_atom_site_aniso_U_22
_atom_site_aniso_U_33
_atom_site_aniso_U_23
_atom_site_aniso_U_13
_atom_site_aniso_U_12
Br1 0.02329(1) 0.02066(1) 0.03858(1) 0.000 0.000 0.000
O1 0.02689(4) 0.02401(4) 0.02752(4) 0.000 -0.00263(3) 0.000
O2 0.03819(4) 0.02213(4) 0.02875(4) 0.000 -0.00036(4) 0.000
O3 0.02518(3) 0.02982(4) 0.02684(4) 0.00206(3) 0.000 0.000
O4 0.02530(2) 0.02456(3) 0.02523(2) -0.00039(2) 0.00046(2) -0.00017(2)
O5 0.02809(3) 0.02649(3) 0.02658(3) 0.00187(2) 0.00233(2) 0.00254(2)
O6 0.03062(4) 0.02959(4) 0.02757(4) 0.00495(3) 0.000 0.000
O7 0.02880(3) 0.02689(3) 0.02495(3) 0.00018(2) -0.00032(2) -0.00118(2)
O8 0.02951(4) 0.02621(4) 0.02632(4) 0.00060(3) 0.000 0.000
O9 0.02602(2) 0.02465(3) 0.02704(3) -0.00092(2) 0.00069(2) 0.00112(2)
O10 0.02880(3) 0.02720(3) 0.02377(2) 0.00102(2) -0.00242(2) -0.00296(2)
O11 0.02980(3) 0.02737(3) 0.02483(3) 0.00077(2) -0.00111(2) -0.00058(2)
O12 0.02659(2) 0.02551(3) 0.02408(2) 0.00194(2) 0.00045(2) -0.00013(2)
N1 0.01478(4) 0.01330(4) 0.01732(4) -0.0052(2) -0.00452(14) 0.0055(3)
C1A 0.03257(13) 0.01296(10) 0.01796(11) 0.00150(9) -0.00230(10) -0.00841(10)
C2A 0.01923(13) 0.03085(15) 0.03583(15) 0.01027(12) 0.00024(10) 0.00146(9)
C3A 0.0613(4) 0.03297(19) 0.0505(2) -0.00283(18) -0.00044(19) -0.00578(17)
C4A 0.0478(2) 0.02853(17) 0.0441(2) -0.01021(15) -0.00169(17) -0.00797(14)
C1B 0.01453(8) 0.01329(10) 0.01321(9) 0.00292(8) 0.00767(7) 0.00330(8)
C2B 0.03719(15) 0.0275(2) 0.03440(15) 0.00108(11) -0.00899(13) 0.00001(11)
C3B 0.02062(10) 0.03923(17) 0.02127(10) -0.00154(10) 0.01671(8) 0.00689(10)
C4B 0.03600(14) 0.0506(2) 0.03511(14) 0.01501(14) 0.02715(11) 0.00080(15)
C1C 0.01051(9) 0.01490(10) 0.01696(10) 0.00199(8) -0.00042(8) 0.00226(8)
C2C 0.01853(8) 0.01069(9) 0.01309(9) 0.01086(7) -0.00049(7) -0.00075(7)
C3C 0.01800(9) 0.01750(11) 0.02013(10) 0.01277(9) -0.00298(8) -0.00340(8)
C4C 0.04567(16) 0.02912(14) 0.02192(12) 0.01401(11) -0.00065(12) 0.01593(12)
C1D 0.02319(11) 0.01467(10) 0.02637(13) 0.00347(10) 0.00907(10) 0.00506(10)
C2D 0.01662(9) 0.01468(9) 0.01529(9) -0.00341(8) -0.01205(7) 0.00501(7)
C3D 0.04348(18) 0.0272(2) 0.04643(19) -0.00885(13) -0.00061(16) 0.00454(13)
C4D 0.0415(2) 0.0652(3) 0.03403(18) 0.00348(19) -0.00336(17) 0.00912(19)
C1N 0.02913(10) 0.03335(12) 0.02943(11) 0.000 -0.00390(9) 0.000
O1N 0.0732(5) 0.0343(3) 0.0775(5) 0.000 0.0313(4) 0.000
O2N 0.0647(5) 0.0356(3) 0.0844(5) 0.000 0.0327(4) 0.000
C1O 0.02913(10) 0.03335(12) 0.02943(11) 0.000 -0.00390(9) 0.000
O1O 0.0732(5) 0.0343(3) 0.0775(5) 0.000 0.0313(4) 0.000
O2O 0.0647(5) 0.0356(3) 0.0844(5) 0.000 0.0327(4) 0.000
C1P 0.02913(10) 0.03335(12) 0.02943(11) 0.000 -0.00390(9) 0.000
O1P 0.0732(5) 0.0343(3) 0.0775(5) 0.000 0.0313(4) 0.000
O2P 0.0647(5) 0.0356(3) 0.0844(5) 0.000 0.0327(4) 0.000
C1K 0.03132(8) 0.02004(7) 0.02686(8) -0.00387(6) 0.000 0.000
O1K 0.0487(3) 0.02641(19) 0.0212(2) 0.00186(17) 0.000 0.000
O2K 0.0273(3) 0.02590(18) 0.0295(2) -0.00333(16) 0.000 0.000
C1L 0.03132(8) 0.02004(7) 0.02686(8) -0.00387(6) 0.000 0.000
O1L 0.0487(3) 0.02641(19) 0.0212(2) 0.00186(17) 0.000 0.000
O2L 0.0273(3) 0.02590(18) 0.0295(2) -0.00333(16) 0.000 0.000
C1M 0.03132(8) 0.02004(7) 0.02686(8) -0.00387(6) 0.000 0.000
O1M 0.0487(3) 0.02641(19) 0.0212(2) 0.00186(17) 0.000 0.000
O2M 0.0273(3) 0.02590(18) 0.0295(2) -0.00333(16) 0.000 0.000

loop_
_atom_type_symbol
_atom_type_description
_atom_type_scat_dispersion_real
_atom_type_scat_dispersion_imag
_atom_type_scat_source
C C 0.0033 0.0016 'International Tables Vol C Tables 4.2.6.8 and 6.1.1.4'
H H 0.0000 0.0000 'International Tables Vol C Tables 4.2.6.8 and 6.1.1.4'
O O 0.0106 0.0060 'International Tables Vol C Tables 4.2.6.8 and 6.1.1.4'
Br Br -0.2901 2.4595 'International Tables Vol C Tables 4.2.6.8 and 6.1.1.4'
N N 0.0061 0.0033 'International Tables Vol C Tables 4.2.6.8 and 6.1.1.4'

loop_
_geom_angle_atom_site_label_1
_geom_angle_atom_site_label_2
_geom_angle_atom_site_label_3
_geom_angle
_geom_angle_site_symmetry_1
_geom_angle_site_symmetry_3
C1B N1 C1C 107.59(4) . .
C1B N1 C1A 111.22(3) . .
C1C N1 C1A 111.369(17) . .
C1B N1 C1D 111.491(17) . .
C1C N1 C1D 104.97(3) . .
C1A N1 C1D 110.02(4) . .
C2A C1A N1 120.54(3) . .
C1A C2A C3A 113.81(3) . .
C4A C3A C2A 116.60(4) . .
N1 C1B C2B 115.59(3) . .
C3B C2B C1B 110.40(3) . .
C2B C3B C4B 109.96(3) . .
N1 C1C C2C 113.13(2) . .
C3C C2C C1C 106.11(2) . .
C4C C3C C2C 109.68(2) . .
C2D C1D N1 118.90(3) . .
C1D C2D C3D 110.53(3) . .
C4D C3D C2D 116.30(3) . .
O1N C1N O2N 180.0 . .
O1O C1O O1O 128.8 . 7_545
O1O C1O O2O 178.8 . .
O1O C1O O2O 51.0 7_545 .
O1O C1O O2O 51.0 . 7_545
O1O C1O O2O 178.8 7_545 7_545
O2O C1O O2O 129.3 . 7_545
O2O O1O C1O 65.33(7) 7_545 .
O1O O2O C1O 63.72(7) 7_545 .
O1P C1P O1P 62.88(6) 7_545 .
O1P C1P O2P 116.41(6) 7_545 .
O1P C1P O2P 177.4 . .
O1P C1P O2P 177.4 7_545 7_545
O1P C1P O2P 116.41(6) . 7_545
O2P C1P O2P 64.43(6) . 7_545
C1P O1P O1P 58.6 . 7_545
C1P O2P O2P 57.8 . 7_545
O2K C1K O2K 180.0 9_565 .
O2K C1K O1K 180.0 9_565 9_565
O2K C1K O1K 0.0 . 9_565
O2K C1K O1K 0.0 9_565 .
O2K C1K O1K 180.0 . .
O1K C1K O1K 180.0 9_565 .
O2K O1K C1K 0.2(6) 9_565 .
O1K O2K C1K 179.8(6) 9_565 .
O2L C1L O2L 93.7 . 12
O2L C1L O2L 180.00(7) . 9_565
O2L C1L O2L 86.3 12 9_565
O2L C1L O2L 86.3 . 4_565
O2L C1L O2L 180.0 12 4_565
O2L C1L O2L 93.7 9_565 4_565
O2L C1L O1L 10.8 . 9_565
O2L C1L O1L 104.5 12 9_565
O2L C1L O1L 169.2 9_565 9_565
O2L C1L O1L 75.5 4_565 9_565
O2L C1L O1L 104.5 . 4_565
O2L C1L O1L 10.8 12 4_565
O2L C1L O1L 75.5 9_565 4_565
O2L C1L O1L 169.2 4_565 4_565
O1L C1L O1L 115.4 9_565 4_565
O2L C1L O1L 75.5 . 12
O2L C1L O1L 169.2 12 12
O2L C1L O1L 104.5 9_565 12
O2L C1L O1L 10.8 4_565 12
O1L C1L O1L 64.6 9_565 12
O1L C1L O1L 180.0 4_565 12
O2L C1L O1L 169.2 . .
O2L C1L O1L 75.5 12 .
O2L C1L O1L 10.8 9_565 .
O2L C1L O1L 104.5 4_565 .
O1L C1L O1L 180.00(7) 9_565 .
O1L C1L O1L 64.6 4_565 .
O1L C1L O1L 115.4 12 .
O2L O1L C1L 75.5 9_565 .
O2L O1L O1L 133.2 9_565 4_565
C1L O1L O1L 57.7 . 4_565
O2L O1L O2L 126.7 9_565 12
C1L O1L O2L 51.1 . 12
O1L O1L O2L 6.5 4_565 12
O1L O2L C1L 93.68(6) 9_565 .
O1L O2L O1L 40.3 9_565 12
C1L O2L O1L 53.4 . 12
O1L O2L O2L 46.83(6) 9_565 4_565
C1L O2L O2L 46.9 . 4_565
O1L O2L O2L 6.5 12 4_565
O1L O2L O2L 136.82(6) 9_565 12
C1L O2L O2L 43.1 . 12
O1L O2L O2L 96.5 12 12
O2L O2L O2L 90.0 4_565 12
O1M C1M O1M 180.00(6) . 9_565
O1M C1M O1M 148.7 . 4_565
O1M C1M O1M 31.3 9_565 4_565
O1M C1M O1M 31.3 . 12
O1M C1M O1M 148.7 9_565 12
O1M C1M O1M 180.00(6) 4_565 12
O1M C1M O2M 148.7 . 12
O1M C1M O2M 31.3 9_565 12
O1M C1M O2M 0.02(6) 4_565 12
O1M C1M O2M 180.0 12 12
O1M C1M O2M 180.0 . .
O1M C1M O2M 0.0 9_565 .
O1M C1M O2M 31.3 4_565 .
O1M C1M O2M 148.7 12 .
O2M C1M O2M 31.3 12 .
O1M C1M O2M 0.0 . 9_565
O1M C1M O2M 180.0 9_565 9_565
O1M C1M O2M 148.7 4_565 9_565
O1M C1M O2M 31.3 12 9_565
O2M C1M O2M 148.7 12 9_565
O2M C1M O2M 180.00(6) . 9_565
O1M C1M O2M 31.3 . 4_565
O1M C1M O2M 148.7 9_565 4_565
O1M C1M O2M 180.0 4_565 4_565
O1M C1M O2M 0.02(6) 12 4_565
O2M C1M O2M 180.00(6) 12 4_565
O2M C1M O2M 148.7 . 4_565
O2M C1M O2M 31.3 9_565 4_565
O2M O1M O1M 101(10) 9_565 12
O2M O1M O2M 101(10) 9_565 4_565
O1M O1M O2M 0.04(5) 12 4_565
O2M O1M C1M 119(2) 9_565 .
O1M O1M C1M 74.4 12 .
O2M O1M C1M 74.4 4_565 .
O1M O2M O1M 79(10) 9_565 4_565
O1M O2M O2M 79(10) 9_565 12
O1M O2M O2M 0.04(5) 4_565 12
O1M O2M C1M 67(2) 9_565 .
O1M O2M C1M 74.3 4_565 .
O2M O2M C1M 74.4 12 .

loop_
_geom_bond_atom_site_label_1
_geom_bond_atom_site_label_2
_geom_bond_distance
_geom_bond_site_symmetry_2
N1 C1B 1.5050(5) .
N1 C1C 1.5066(6) .
N1 C1A 1.5308(6) .
N1 C1D 1.5331(5) .
C1A C2A 1.4615(5) .
C2A C3A 1.4876(6) .
C3A C4A 1.4645(7) .
C1B C2B 1.5142(4) .
C2B C3B 1.5019(5) .
C3B C4B 1.5654(5) .
C1C C2C 1.5628(4) .
C2C C3C 1.5480(4) .
C3C C4C 1.5392(5) .
C1D C2D 1.4981(4) .
C2D C3D 1.5210(5) .
C3D C4D 1.4806(7) .
C1N O1N 1.1525(10) .
C1N O2N 1.1553(10) .
C1O O1O 1.1497 .
C1O O1O 1.1498(11) 7_545
C1O O2O 1.1652 .
C1O O2O 1.1653(11) 7_545
O1O O2O 0.9959 7_545
O2O O1O 0.9959 7_545
C1P O1P 1.1543 7_545
C1P O1P 1.1543 .
C1P O2P 1.1611 .
C1P O2P 1.1612 7_545
O1P O1P 1.2041(14) 7_545
O2P O2P 1.2379(14) 7_545
C1K O2K 1.1484(9) 9_565
C1K O2K 1.1484(9) .
C1K O1K 1.1540(9) 9_565
C1K O1K 1.1540(9) .
O1K O2K 0.0056(13) 9_565
O2K O1K 0.0056(13) 9_565
C1L O2L 1.1450 .
C1L O2L 1.1450 12
C1L O2L 1.1450 9_565
C1L O2L 1.1450 4_565
C1L O1L 1.1802 9_565
C1L O1L 1.1802 4_565
C1L O1L 1.1802 12
C1L O1L 1.1802 .
O1L O2L 0.2220 9_565
O1L O1L 1.2621 4_565
O1L O2L 1.4232 12
O2L O1L 0.2220 9_565
O2L O1L 1.4232 12
O2L O2L 1.5659 4_565
O2L O2L 1.6710 12
C1M O1M 1.1573 .
C1M O1M 1.1573 9_565
C1M O1M 1.1573 4_565
C1M O1M 1.1574 12
C1M O2M 1.1575 12
C1M O2M 1.1575 .
C1M O2M 1.1575 9_565
C1M O2M 1.1575 4_565
O1M O2M 0.0005 9_565
O1M O1M 0.6242 12
O1M O2M 0.6244 4_565
O2M O1M 0.0005 9_565
O2M O1M 0.6242 4_565
O2M O2M 0.6244 12
